data_7035062
loop_
_publ_author_name
'Wang, Ge'
'Guino-O, Marites A'
'Glueck, David S.'
'Golen, James A.'
'Daley, Christopher J. A.'
'Rheingold, Arnold L.'

_publ_section_title
;
 Synthesis of a phosphapyracene via metal-mediated cyclization: structural
 and reactivity effects of acenaphthene precursors.
;
_journal_issue 21
_journal_name_full 'Dalton transactions (Cambridge, England : 2003)'
_journal_page_first 9943
_journal_page_last 9954
_journal_paper_doi 10.1039/c5dt00520e
_journal_volume 44
_journal_year 2015
_chemical_absolute_configuration ad
_chemical_formula_sum 'C43 H48 F6 P4 Pt'
_chemical_formula_weight 997.78
_chemical_name_common GWr154
_chemical_name_systematic
; 
 ? 
;
_space_group_crystal_system orthorhombic
_space_group_IT_number 19
_space_group_name_Hall 'P 2ac 2ab'
_space_group_name_H-M_alt 'P 21 21 21'
_symmetry_space_group_name_Hall 'P 2ac 2ab'
_symmetry_space_group_name_H-M 'P 21 21 21'
_atom_sites_solution_hydrogens geom
_audit_creation_method SHELXL-2013
_audit_update_record
;
2015-04-20 deposited with the CCDC.
2015-04-28 downloaded from the CCDC.
;
_cell_angle_alpha 90
_cell_angle_beta 90
_cell_angle_gamma 90
_cell_formula_units_Z 4
_cell_length_a 11.698(3)
_cell_length_b 17.675(3)
_cell_length_c 19.808(5)
_cell_measurement_reflns_used 9691
_cell_measurement_temperature 100(2)
_cell_measurement_theta_max 28.27
_cell_measurement_theta_min 2.33
_cell_volume 4095.5(16)
_computing_cell_refinement 'Bruker SAINT'
_computing_data_collection 'Bruker APEX2'
_computing_data_reduction 'Bruker SAINT'
_computing_molecular_graphics 'Bruker SHELXTL'
_computing_publication_material 'Bruker SHELXTL'
_computing_structure_refinement 'SHELXL-2013 (Sheldrick, 2013)'
_computing_structure_solution 'SHELXS-97 (Sheldrick 2008)'
_diffrn_ambient_temperature 100(2)
_diffrn_measured_fraction_theta_full 0.998
_diffrn_measured_fraction_theta_max 0.996
_diffrn_measurement_device_type 'Bruker APEX-II CCD'
_diffrn_measurement_method '\f and \w scans'
_diffrn_radiation_type MoK\a
_diffrn_radiation_wavelength 0.71073
_diffrn_reflns_av_R_equivalents 0.0671
_diffrn_reflns_av_unetI/netI 0.1047
_diffrn_reflns_laue_measured_fraction_full 0.998
_diffrn_reflns_laue_measured_fraction_max 0.996
_diffrn_reflns_limit_h_max 15
_diffrn_reflns_limit_h_min -15
_diffrn_reflns_limit_k_max 20
_diffrn_reflns_limit_k_min -23
_diffrn_reflns_limit_l_max 19
_diffrn_reflns_limit_l_min -26
_diffrn_reflns_number 23377
_diffrn_reflns_point_group_measured_fraction_full 0.986
_diffrn_reflns_point_group_measured_fraction_max 0.979
_diffrn_reflns_theta_full 25.000
_diffrn_reflns_theta_max 28.307
_diffrn_reflns_theta_min 2.305
_exptl_absorpt_coefficient_mu 3.640
_exptl_absorpt_correction_T_max 0.500
_exptl_absorpt_correction_T_min 0.250
_exptl_absorpt_correction_type analytical
_exptl_absorpt_process_details SADABS
_exptl_crystal_colour colourless
_exptl_crystal_density_diffrn 1.618
_exptl_crystal_description block
_exptl_crystal_F_000 1992
_exptl_crystal_size_max 0.472
_exptl_crystal_size_mid 0.271
_exptl_crystal_size_min 0.232
_refine_diff_density_max 1.117
_refine_diff_density_min -1.113
_refine_diff_density_rms 0.153
_refine_ls_abs_structure_details
; 
 Flack x determined using 3278 quotients [(I+)-(I-)]/[(I+)+(I-)] 
 (Parsons and Flack (2004), Acta Cryst. A60, s61). 
;
_refine_ls_abs_structure_Flack 0.003(6)
_refine_ls_extinction_method none
_refine_ls_goodness_of_fit_ref 0.888
_refine_ls_hydrogen_treatment constr
_refine_ls_matrix_type full
_refine_ls_number_parameters 491
_refine_ls_number_reflns 9979
_refine_ls_number_restraints 0
_refine_ls_restrained_S_all 0.888
_refine_ls_R_factor_all 0.0524
_refine_ls_R_factor_gt 0.0413
_refine_ls_shift/su_max 0.011
_refine_ls_shift/su_mean 0.001
_refine_ls_structure_factor_coef Fsqd
_refine_ls_weighting_details 'w=1/[\s^2^(Fo^2^)] where P=(Fo^2^+2Fc^2^)/3'
_refine_ls_weighting_scheme calc
_refine_ls_wR_factor_gt 0.0803
_refine_ls_wR_factor_ref 0.0855
_reflns_Friedel_coverage 0.778
_reflns_friedel_fraction_full 0.972
_reflns_friedel_fraction_max 0.957
_reflns_number_gt 8598
_reflns_number_total 9979
_reflns_threshold_expression 'I > 2\s(I)'
_cod_data_source_file c5dt00520e2.cif
_cod_data_source_block 21
_cod_depositor_comments 'Adding full bibliography for 7035053--7035062.cif.'
_cod_original_cell_volume 4095.7(15)
_cod_database_code 7035062
_shelx_space_group_comment
; 
The symmetry employed for this shelxl refinement is uniquely defined 
by the following loop, which should always be used as a source of 
symmetry information in preference to the above space-group names. 
They are only intended as comments. 
;
_shelx_estimated_absorpt_t_min 0.278
_shelx_estimated_absorpt_t_max 0.486
_shelxl_version_number 2013-3

loop_
_space_group_symop_operation_xyz
'x, y, z'
'-x+1/2, -y, z+1/2'
'-x, y+1/2, -z+1/2'
'x+1/2, -y+1/2, -z'

loop_
_atom_site_label
_atom_site_type_symbol
_atom_site_fract_x
_atom_site_fract_y
_atom_site_fract_z
_atom_site_U_iso_or_equiv
_atom_site_adp_type
_atom_site_occupancy
_atom_site_site_symmetry_order
_atom_site_calc_flag
_atom_site_refinement_flags_posn
_atom_site_refinement_flags_adp
Pt1 Pt 0.56458(3) 0.43191(2) 0.22968(2) 0.01092(8) Uani 1 1 d . .
P1 P 0.37527(19) 0.45814(12) 0.24625(9) 0.0129(4) Uani 1 1 d . .
P2 P 0.58508(18) 0.45172(11) 0.11481(9) 0.0118(4) Uani 1 1 d . .
P3 P 0.75216(19) 0.38981(12) 0.22323(10) 0.0162(4) Uani 1 1 d . .
C1 C 0.7840(7) 0.3681(5) 0.1350(4) 0.0158(17) Uani 1 1 d . .
C2 C 0.8829(8) 0.3301(5) 0.1160(4) 0.0200(19) Uani 1 1 d . .
H02 H 0.9347 0.3125 0.1495 0.024 Uiso 1 1 calc R U
C3 C 0.9060(8) 0.3180(5) 0.0479(4) 0.0203(19) Uani 1 1 d . .
H03 H 0.9720 0.2905 0.0346 0.024 Uiso 1 1 calc R U
C4 C 0.8315(8) 0.3466(5) -0.0005(4) 0.022(2) Uani 1 1 d . .
H04 H 0.8476 0.3390 -0.0470 0.026 Uiso 1 1 calc R U
C5 C 0.7360(8) 0.3852(6) 0.0178(4) 0.023(2) Uani 1 1 d . .
H05 H 0.6860 0.4036 -0.0162 0.028 Uiso 1 1 calc R U
C6 C 0.7097(8) 0.3985(5) 0.0864(4) 0.0162(18) Uani 1 1 d . .
C7 C 0.4707(7) 0.4339(5) 0.0527(3) 0.0164(16) Uani 1 1 d . .
H07 H 0.3984 0.4497 0.0755 0.020 Uiso 1 1 calc R U
C8 C 0.4518(9) 0.3529(5) 0.0322(4) 0.024(2) Uani 1 1 d . .
H08A H 0.5169 0.3354 0.0051 0.036 Uiso 1 1 calc R U
H08B H 0.3816 0.3491 0.0053 0.036 Uiso 1 1 calc R U
H08C H 0.4447 0.3213 0.0726 0.036 Uiso 1 1 calc R U
C9 C 0.4899(8) 0.4926(5) -0.0045(4) 0.0196(19) Uani 1 1 d . .
H09A H 0.5502 0.4749 -0.0358 0.023 Uiso 1 1 calc R U
H09B H 0.4185 0.5002 -0.0305 0.023 Uiso 1 1 calc R U
C10 C 0.5266(7) 0.5670(6) 0.0297(3) 0.0208(18) Uani 1 1 d . .
H10A H 0.4584 0.5931 0.0480 0.025 Uiso 1 1 calc R U
H10B H 0.5627 0.6007 -0.0040 0.025 Uiso 1 1 calc R U
C11 C 0.6124(7) 0.5508(4) 0.0878(3) 0.0136(17) Uani 1 1 d . .
H11 H 0.6918 0.5540 0.0692 0.016 Uiso 1 1 calc R U
C12 C 0.6006(9) 0.6086(5) 0.1453(4) 0.023(2) Uani 1 1 d . .
H12A H 0.5226 0.6070 0.1633 0.034 Uiso 1 1 calc R U
H12B H 0.6167 0.6595 0.1281 0.034 Uiso 1 1 calc R U
H12C H 0.6550 0.5962 0.1813 0.034 Uiso 1 1 calc R U
C13 C 0.8073(8) 0.3084(5) 0.2728(5) 0.0243(18) Uani 1 1 d . .
H13 H 0.8473 0.2743 0.2401 0.029 Uiso 1 1 calc R U
C14 C 0.7189(9) 0.2604(5) 0.3086(5) 0.031(2) Uani 1 1 d . .
H14A H 0.6882 0.2884 0.3472 0.047 Uiso 1 1 calc R U
H14B H 0.7545 0.2135 0.3244 0.047 Uiso 1 1 calc R U
H14C H 0.6567 0.2483 0.2772 0.047 Uiso 1 1 calc R U
C15 C 0.8996(8) 0.3414(6) 0.3187(4) 0.028(2) Uani 1 1 d . .
H15A H 0.9558 0.3017 0.3306 0.034 Uiso 1 1 calc R U
H15B H 0.8646 0.3605 0.3609 0.034 Uiso 1 1 calc R U
C16 C 0.9591(8) 0.4059(5) 0.2813(4) 0.029(2) Uani 1 1 d . .
H16A H 1.0104 0.3850 0.2463 0.034 Uiso 1 1 calc R U
H16B H 1.0060 0.4356 0.3134 0.034 Uiso 1 1 calc R U
C17 C 0.8694(9) 0.4572(5) 0.2485(4) 0.023(2) Uani 1 1 d . .
H17 H 0.8385 0.4916 0.2841 0.027 Uiso 1 1 calc R U
C18 C 0.9158(9) 0.5057(5) 0.1918(4) 0.028(2) Uani 1 1 d . .
H18A H 0.9498 0.4732 0.1571 0.042 Uiso 1 1 calc R U
H18B H 0.9742 0.5401 0.2097 0.042 Uiso 1 1 calc R U
H18C H 0.8534 0.5353 0.1720 0.042 Uiso 1 1 calc R U
C19 C 0.5606(8) 0.4167(4) 0.3352(3) 0.0125(16) Uani 1 1 d . .
C20 C 0.6505(7) 0.4483(5) 0.3723(4) 0.0176(19) Uani 1 1 d . .
H20 H 0.7012 0.4818 0.3496 0.021 Uiso 1 1 calc R U
C21 C 0.6705(7) 0.4336(6) 0.4415(3) 0.0191(17) Uani 1 1 d . .
H21 H 0.7323 0.4573 0.4643 0.023 Uiso 1 1 calc R U
C22 C 0.6005(7) 0.3854(5) 0.4748(4) 0.0167(18) Uani 1 1 d . .
C23 C 0.5957(8) 0.3591(5) 0.5485(4) 0.023(2) Uani 1 1 d . .
H23A H 0.5762 0.4016 0.5789 0.028 Uiso 1 1 calc R U
H23B H 0.6697 0.3371 0.5627 0.028 Uiso 1 1 calc R U
C24 C 0.5000(8) 0.2984(5) 0.5486(4) 0.0173(18) Uani 1 1 d . .
H24B H 0.5330 0.2468 0.5503 0.021 Uiso 1 1 calc R U
H24A H 0.4485 0.3052 0.5877 0.021 Uiso 1 1 calc R U
C25 C 0.4358(9) 0.3108(4) 0.4826(3) 0.0162(16) Uani 1 1 d . .
C26 C 0.5045(8) 0.3558(5) 0.4404(4) 0.0139(17) Uani 1 1 d . .
C27 C 0.4779(7) 0.3744(4) 0.3724(4) 0.0121(16) Uani 1 1 d . .
C28 C 0.3657(7) 0.3498(5) 0.3514(3) 0.0135(17) Uani 1 1 d . .
C29 C 0.2968(8) 0.3092(5) 0.3938(4) 0.0167(17) Uani 1 1 d . .
H29 H 0.2223 0.2958 0.3788 0.020 Uiso 1 1 calc R U
C30 C 0.3322(8) 0.2863(5) 0.4592(4) 0.0177(18) Uani 1 1 d . .
H30 H 0.2851 0.2546 0.4862 0.021 Uiso 1 1 calc R U
C31 C 0.3161(8) 0.3714(5) 0.2829(4) 0.0203(19) Uani 1 1 d . .
H31A H 0.2324 0.3776 0.2877 0.024 Uiso 1 1 calc R U
H31B H 0.3294 0.3292 0.2510 0.024 Uiso 1 1 calc R U
C32 C 0.2809(7) 0.4760(5) 0.1754(4) 0.0154(17) Uani 1 1 d . .
C33 C 0.2249(7) 0.4176(5) 0.1419(4) 0.0192(19) Uani 1 1 d . .
H33 H 0.2271 0.3677 0.1595 0.023 Uiso 1 1 calc R U
C34 C 0.1649(7) 0.4327(7) 0.0818(4) 0.026(2) Uani 1 1 d . .
H34 H 0.1255 0.3928 0.0596 0.031 Uiso 1 1 calc R U
C35 C 0.1625(8) 0.5035(6) 0.0551(4) 0.026(2) Uani 1 1 d . .
H35 H 0.1244 0.5126 0.0136 0.031 Uiso 1 1 calc R U
C36 C 0.2164(7) 0.5630(6) 0.0891(4) 0.024(2) Uani 1 1 d . .
H36 H 0.2135 0.6127 0.0710 0.029 Uiso 1 1 calc R U
C37 C 0.2738(8) 0.5497(5) 0.1490(4) 0.022(2) Uani 1 1 d . .
H37 H 0.3087 0.5906 0.1723 0.026 Uiso 1 1 calc R U
C38 C 0.3496(8) 0.5384(5) 0.3024(4) 0.0182(18) Uani 1 1 d . .
C39 C 0.2394(8) 0.5557(6) 0.3234(4) 0.025(2) Uani 1 1 d . .
H39 H 0.1772 0.5246 0.3100 0.030 Uiso 1 1 calc R U
C40 C 0.2204(9) 0.6185(6) 0.3641(4) 0.030(2) Uani 1 1 d . .
H40 H 0.1453 0.6297 0.3794 0.035 Uiso 1 1 calc R U
C41 C 0.3115(9) 0.6653(6) 0.3827(4) 0.029(2) Uani 1 1 d . .
H41 H 0.2985 0.7079 0.4109 0.035 Uiso 1 1 calc R U
C42 C 0.4206(10) 0.6494(5) 0.3599(4) 0.031(2) Uani 1 1 d . .
H42 H 0.4820 0.6819 0.3718 0.037 Uiso 1 1 calc R U
C43 C 0.4416(9) 0.5858(5) 0.3196(4) 0.0225(18) Uani 1 1 d . .
H43 H 0.5167 0.5748 0.3042 0.027 Uiso 1 1 calc R U
P4 P 0.8445(2) 0.68603(15) 0.31970(12) 0.0263(6) Uani 1 1 d . .
F1 F 0.8062(7) 0.6567(4) 0.2490(3) 0.060(2) Uani 1 1 d . .
F2 F 0.8875(6) 0.7639(3) 0.2861(3) 0.0431(16) Uani 1 1 d . .
F3 F 0.9683(6) 0.6509(4) 0.3081(4) 0.062(2) Uani 1 1 d . .
F4 F 0.8840(7) 0.7173(4) 0.3916(3) 0.054(2) Uani 1 1 d . .
F5 F 0.8005(8) 0.6105(4) 0.3551(3) 0.064(2) Uani 1 1 d . .
F6 F 0.7218(6) 0.7241(4) 0.3324(3) 0.0486(17) Uani 1 1 d . .

loop_
_atom_site_aniso_label
_atom_site_aniso_U_11
_atom_site_aniso_U_22
_atom_site_aniso_U_33
_atom_site_aniso_U_23
_atom_site_aniso_U_13
_atom_site_aniso_U_12
Pt1 0.01150(13) 0.01119(12) 0.01008(11) 0.00158(12) -0.00075(13) -0.00049(14)
P1 0.0110(11) 0.0148(10) 0.0128(9) 0.0016(7) -0.0014(7) -0.0026(8)
P2 0.0134(12) 0.0114(10) 0.0106(8) 0.0016(6) -0.0007(7) 0.0004(8)
P3 0.0186(11) 0.0168(10) 0.0132(9) 0.0006(8) -0.0026(9) 0.0060(9)
C1 0.014(5) 0.016(4) 0.018(4) -0.005(3) -0.002(3) 0.002(3)
C2 0.017(5) 0.016(4) 0.027(4) -0.009(3) -0.006(4) 0.002(4)
C3 0.014(5) 0.021(5) 0.026(4) -0.009(3) 0.003(3) 0.005(4)
C4 0.024(5) 0.023(5) 0.019(4) -0.005(3) 0.004(4) 0.003(4)
C5 0.021(5) 0.031(5) 0.017(4) -0.006(4) 0.001(3) 0.005(4)
C6 0.018(5) 0.013(4) 0.018(4) -0.003(3) 0.000(3) 0.000(4)
C7 0.016(4) 0.024(4) 0.009(3) 0.002(3) -0.002(3) -0.002(4)
C8 0.027(6) 0.023(5) 0.022(4) -0.006(3) 0.001(4) 0.000(4)
C9 0.016(5) 0.030(5) 0.013(3) 0.004(3) -0.002(3) 0.006(4)
C10 0.024(5) 0.024(4) 0.014(3) 0.006(4) -0.001(3) -0.002(4)
C11 0.015(4) 0.013(4) 0.013(3) -0.001(3) 0.004(3) -0.002(3)
C12 0.032(6) 0.011(4) 0.024(4) -0.002(3) 0.002(4) -0.004(4)
C13 0.027(5) 0.016(4) 0.029(4) 0.006(4) -0.002(5) 0.007(4)
C14 0.040(7) 0.015(5) 0.039(5) 0.010(4) -0.002(5) -0.001(4)
C15 0.023(6) 0.038(6) 0.023(4) 0.015(4) -0.010(4) 0.001(4)
C16 0.019(5) 0.035(5) 0.032(5) 0.002(4) -0.005(4) 0.000(4)
C17 0.028(5) 0.023(5) 0.017(4) 0.001(3) -0.001(3) -0.001(4)
C18 0.026(6) 0.034(5) 0.025(4) -0.002(4) 0.008(4) -0.008(5)
C19 0.011(4) 0.013(4) 0.013(3) -0.002(2) -0.003(3) 0.003(4)
C20 0.017(5) 0.022(5) 0.014(3) 0.003(3) 0.000(3) -0.003(4)
C21 0.014(4) 0.028(4) 0.016(3) 0.000(4) -0.006(3) 0.009(4)
C22 0.017(5) 0.021(4) 0.012(3) -0.001(3) -0.001(3) 0.005(4)
C23 0.029(6) 0.027(5) 0.014(4) 0.001(3) 0.001(3) 0.005(4)
C24 0.020(5) 0.020(4) 0.012(3) 0.004(3) 0.000(3) 0.002(4)
C25 0.021(4) 0.016(4) 0.011(3) -0.002(3) 0.006(4) 0.007(4)
C26 0.018(5) 0.012(4) 0.012(3) 0.001(3) 0.002(3) 0.003(3)
C27 0.012(4) 0.012(4) 0.012(3) -0.002(3) 0.001(3) 0.000(3)
C28 0.016(5) 0.015(4) 0.009(3) -0.002(3) 0.000(3) 0.000(4)
C29 0.017(5) 0.016(4) 0.016(4) -0.001(3) 0.006(3) -0.003(4)
C30 0.026(5) 0.012(4) 0.016(4) 0.004(3) 0.008(3) 0.001(4)
C31 0.017(5) 0.027(5) 0.018(4) 0.005(3) 0.001(3) -0.005(4)
C32 0.006(4) 0.024(5) 0.016(4) 0.002(3) 0.000(3) 0.000(3)
C33 0.017(5) 0.025(5) 0.016(3) 0.002(3) 0.001(3) -0.005(4)
C34 0.014(5) 0.043(6) 0.021(4) -0.002(5) -0.004(3) -0.008(5)
C35 0.020(5) 0.042(6) 0.016(4) 0.004(4) -0.004(4) 0.009(4)
C36 0.021(5) 0.030(5) 0.021(4) 0.009(4) 0.004(3) 0.019(5)
C37 0.020(5) 0.022(5) 0.023(4) -0.001(3) 0.005(3) 0.007(4)
C38 0.018(5) 0.026(5) 0.011(3) 0.001(3) 0.001(3) 0.001(4)
C39 0.021(5) 0.034(6) 0.021(4) -0.002(4) -0.004(3) 0.007(4)
C40 0.018(5) 0.041(6) 0.029(5) -0.008(4) 0.004(4) 0.017(5)
C41 0.037(6) 0.027(5) 0.024(4) -0.014(4) -0.008(4) 0.011(5)
C42 0.029(6) 0.028(5) 0.035(5) -0.010(4) -0.014(5) 0.000(5)
C43 0.017(5) 0.023(5) 0.029(4) -0.006(3) -0.008(4) 0.002(4)
P4 0.0274(15) 0.0238(13) 0.0277(12) 0.0000(10) -0.0090(10) -0.0063(11)
F1 0.067(5) 0.072(5) 0.041(4) -0.021(3) -0.013(3) -0.012(4)
F2 0.049(4) 0.036(4) 0.044(4) 0.010(3) 0.016(3) 0.004(3)
F3 0.048(5) 0.059(5) 0.079(5) -0.006(4) -0.022(4) 0.026(4)
F4 0.082(6) 0.046(4) 0.033(3) -0.002(3) -0.016(3) -0.022(4)
F5 0.100(7) 0.028(4) 0.063(4) 0.001(3) 0.007(4) -0.021(4)
F6 0.036(4) 0.056(5) 0.054(4) 0.004(3) 0.012(3) 0.005(3)

loop_
_atom_type_symbol
_atom_type_description
_atom_type_scat_dispersion_real
_atom_type_scat_dispersion_imag
_atom_type_scat_source
C C 0.0033 0.0016 'International Tables Vol C Tables 4.2.6.8 and 6.1.1.4'
H H 0.0000 0.0000 'International Tables Vol C Tables 4.2.6.8 and 6.1.1.4'
F F 0.0171 0.0103 'International Tables Vol C Tables 4.2.6.8 and 6.1.1.4'
P P 0.1023 0.0942 'International Tables Vol C Tables 4.2.6.8 and 6.1.1.4'
Pt Pt -1.7033 8.3905 'International Tables Vol C Tables 4.2.6.8 and 6.1.1.4'

loop_
_geom_angle_atom_site_label_1
_geom_angle_atom_site_label_2
_geom_angle_atom_site_label_3
_geom_angle
C19 Pt1 P1 82.1(2)
C19 Pt1 P2 175.1(3)
P1 Pt1 P2 102.17(7)
C19 Pt1 P3 92.0(2)
P1 Pt1 P3 171.44(7)
P2 Pt1 P3 84.06(7)
C32 P1 C38 103.7(4)
C32 P1 C31 102.8(4)
C38 P1 C31 110.3(4)
C32 P1 Pt1 120.9(3)
C38 P1 Pt1 113.8(3)
C31 P1 Pt1 104.7(3)
C6 P2 C7 106.6(4)
C6 P2 C11 105.0(4)
C7 P2 C11 95.4(4)
C6 P2 Pt1 108.0(3)
C7 P2 Pt1 123.7(2)
C11 P2 Pt1 116.3(2)
C1 P3 C13 105.8(4)
C1 P3 C17 103.8(4)
C13 P3 C17 95.5(4)
C1 P3 Pt1 108.2(3)
C13 P3 Pt1 123.2(3)
C17 P3 Pt1 118.1(3)
C2 C1 C6 121.0(7)
C2 C1 P3 122.0(6)
C6 C1 P3 116.7(6)
C1 C2 C3 119.9(8)
C4 C3 C2 119.3(8)
C5 C4 C3 121.0(8)
C4 C5 C6 121.3(8)
C1 C6 C5 117.4(8)
C1 C6 P2 118.7(6)
C5 C6 P2 123.9(7)
C8 C7 C9 117.4(6)
C8 C7 P2 116.7(6)
C9 C7 P2 105.5(6)
C10 C9 C7 106.9(6)
C9 C10 C11 110.4(7)
C12 C11 C10 111.7(7)
C12 C11 P2 113.4(5)
C10 C11 P2 106.0(6)
C14 C13 C15 114.8(8)
C14 C13 P3 116.3(7)
C15 C13 P3 105.3(6)
C13 C15 C16 108.6(7)
C15 C16 C17 109.6(8)
C18 C17 C16 113.9(8)
C18 C17 P3 115.0(6)
C16 C17 P3 103.7(6)
C20 C19 C27 116.6(6)
C20 C19 Pt1 116.9(6)
C27 C19 Pt1 126.4(6)
C19 C20 C21 124.0(8)
C22 C21 C20 119.2(8)
C21 C22 C26 118.6(7)
C21 C22 C23 132.6(8)
C26 C22 C23 108.5(7)
C22 C23 C24 103.7(6)
C25 C24 C23 104.8(6)
C30 C25 C26 119.0(7)
C30 C25 C24 133.0(7)
C26 C25 C24 108.0(8)
C25 C26 C22 112.2(7)
C25 C26 C27 124.7(8)
C22 C26 C27 123.0(7)
C26 C27 C19 117.5(7)
C26 C27 C28 113.7(7)
C19 C27 C28 128.7(7)
C29 C28 C27 121.2(7)
C29 C28 C31 116.9(8)
C27 C28 C31 121.8(7)
C28 C29 C30 122.6(8)
C25 C30 C29 118.5(8)
C28 C31 P1 114.7(6)
C33 C32 C37 118.8(7)
C33 C32 P1 121.9(7)
C37 C32 P1 119.0(7)
C32 C33 C34 119.9(9)
C35 C34 C33 120.9(9)
C34 C35 C36 119.7(8)
C37 C36 C35 120.3(9)
C36 C37 C32 120.4(9)
C39 C38 C43 120.5(8)
C39 C38 P1 120.4(7)
C43 C38 P1 118.9(7)
C38 C39 C40 119.9(9)
C39 C40 C41 120.2(9)
C42 C41 C40 119.8(8)
C41 C42 C43 120.8(9)
C42 C43 C38 118.8(9)
F1 P4 F3 90.1(4)
F1 P4 F5 91.4(4)
F3 P4 F5 91.8(5)
F1 P4 F4 179.1(4)
F3 P4 F4 90.0(4)
F5 P4 F4 89.4(4)
F1 P4 F6 91.3(4)
F3 P4 F6 178.0(4)
F5 P4 F6 89.6(4)
F4 P4 F6 88.5(4)
F1 P4 F2 90.2(4)
F3 P4 F2 89.4(4)
F5 P4 F2 178.0(4)
F4 P4 F2 89.0(3)
F6 P4 F2 89.2(4)

loop_
_geom_bond_atom_site_label_1
_geom_bond_atom_site_label_2
_geom_bond_distance
Pt1 C19 2.107(6)
Pt1 P1 2.286(2)
Pt1 P2 2.3146(18)
Pt1 P3 2.321(2)
P1 C32 1.813(8)
P1 C38 1.828(9)
P1 C31 1.832(9)
P2 C6 1.824(9)
P2 C7 1.845(7)
P2 C11 1.859(8)
P3 C1 1.827(8)
P3 C13 1.858(8)
P3 C17 1.884(10)
C1 C2 1.389(12)
C1 C6 1.405(11)
C2 C3 1.394(11)
C3 C4 1.390(12)
C4 C5 1.358(13)
C5 C6 1.413(10)
C7 C8 1.505(12)
C7 C9 1.553(11)
C9 C10 1.541(13)
C10 C11 1.553(11)
C11 C12 1.537(10)
C13 C14 1.514(13)
C13 C15 1.526(13)
C15 C16 1.527(13)
C16 C17 1.531(13)
C17 C18 1.514(11)
C19 C20 1.399(11)
C19 C27 1.427(11)
C20 C21 1.416(10)
C21 C22 1.353(12)
C22 C26 1.414(12)
C22 C23 1.532(10)
C23 C24 1.552(12)
C24 C25 1.523(11)
C25 C30 1.367(13)
C25 C26 1.407(11)
C26 C27 1.422(10)
C27 C28 1.444(11)
C28 C29 1.368(11)
C28 C31 1.525(10)
C29 C30 1.421(11)
C32 C33 1.391(12)
C32 C37 1.407(12)
C33 C34 1.406(11)
C34 C35 1.359(15)
C35 C36 1.398(14)
C36 C37 1.383(11)
C38 C39 1.388(12)
C38 C43 1.406(12)
C39 C40 1.390(13)
C40 C41 1.398(15)
C41 C42 1.383(15)
C42 C43 1.400(12)
P4 F1 1.559(6)
P4 F3 1.592(8)
P4 F5 1.593(7)
P4 F4 1.597(6)
P4 F6 1.605(7)
P4 F2 1.610(6)
